data_7003391
loop_
_publ_author_name
'Jones, Cameron'
'Mills, David P.'
'Rose, Richard P.'
'Stasch, Andreas'

_publ_section_title
;
 Synthesis and structural characterisation of group 10 metal(ii) gallyl
 complexes: analogies with platinum diboration catalysts?
;
_journal_issue 33
_journal_name_full 'Dalton Transactions'
_journal_page_first 4395
_journal_page_last 4408
_journal_paper_doi 10.1039/b715895e
_journal_year 2008
_chemical_formula_sum 'C38 H66 Cl Ga N2 P2 Pd'
_chemical_formula_weight 824.44
_chemical_name_systematic
;
?
;
_space_group_IT_number 14
_symmetry_cell_setting monoclinic
_symmetry_space_group_name_Hall '-P 2ybc'
_symmetry_space_group_name_H-M 'P 1 21/c 1'
_atom_sites_solution_hydrogens geom
_atom_sites_solution_primary direct
_atom_sites_solution_secondary difmap
_audit_creation_method SHELXL-97
_cell_angle_alpha 90.00
_cell_angle_beta 97.90(3)
_cell_angle_gamma 90.00
_cell_formula_units_Z 4
_cell_length_a 12.731(3)
_cell_length_b 19.200(4)
_cell_length_c 16.947(3)
_cell_measurement_temperature 150(2)
_cell_volume 4103.1(15)
_computing_structure_refinement 'SHELXL-97 (Sheldrick, 1997)'
_computing_structure_solution 'SHELXS-97 (Sheldrick, 1990)'
_diffrn_ambient_temperature 150(2)
_diffrn_measured_fraction_theta_full 0.994
_diffrn_measured_fraction_theta_max 0.994
_diffrn_measurement_device_type 'Nonius Kappa CCD'
_diffrn_radiation_monochromator graphite
_diffrn_radiation_source 'fine-focus sealed tube'
_diffrn_radiation_type MoK\a
_diffrn_radiation_wavelength 0.71073
_diffrn_reflns_av_R_equivalents 0.0677
_diffrn_reflns_av_sigmaI/netI 0.1057
_diffrn_reflns_limit_h_max 15
_diffrn_reflns_limit_h_min -15
_diffrn_reflns_limit_k_max 24
_diffrn_reflns_limit_k_min -20
_diffrn_reflns_limit_l_max 21
_diffrn_reflns_limit_l_min -21
_diffrn_reflns_number 15565
_diffrn_reflns_theta_full 26.50
_diffrn_reflns_theta_max 26.50
_diffrn_reflns_theta_min 2.92
_exptl_absorpt_coefficient_mu 1.265
_exptl_absorpt_correction_T_max 0.952
_exptl_absorpt_correction_T_min 0.672
_exptl_absorpt_correction_type multi-scan
_exptl_absorpt_process_details 'Sortav (Blessing, 1995)'
_exptl_crystal_colour red
_exptl_crystal_density_diffrn 1.335
_exptl_crystal_density_method 'not measured'
_exptl_crystal_description block
_exptl_crystal_F_000 1728
_exptl_crystal_size_max 0.25
_exptl_crystal_size_mid 0.20
_exptl_crystal_size_min 0.08
_refine_diff_density_max 0.483
_refine_diff_density_min -0.551
_refine_diff_density_rms 0.110
_refine_ls_extinction_method none
_refine_ls_goodness_of_fit_ref 1.021
_refine_ls_hydrogen_treatment constr
_refine_ls_matrix_type full
_refine_ls_number_parameters 420
_refine_ls_number_reflns 8447
_refine_ls_number_restraints 0
_refine_ls_restrained_S_all 1.021
_refine_ls_R_factor_all 0.1001
_refine_ls_R_factor_gt 0.0496
_refine_ls_shift/su_max 0.001
_refine_ls_shift/su_mean 0.000
_refine_ls_structure_factor_coef Fsqd
_refine_ls_weighting_details 'calc w=1/[\s^2^(Fo^2^)+(0.0291P)^2^+0.0109P] where P=(Fo^2^+2Fc^2^)/3'
_refine_ls_weighting_scheme calc
_refine_ls_wR_factor_gt 0.0818
_refine_ls_wR_factor_ref 0.0939
_reflns_number_gt 5418
_reflns_number_total 8447
_reflns_threshold_expression >2sigma(I)
_cod_data_source_file b715895e.txt
_cod_data_source_block compound9
_cod_original_cell_volume 4103.2(14)
_cod_original_sg_symbol_H-M P2(1)/c
_cod_database_code 7003391

loop_
_symmetry_equiv_pos_as_xyz
'x, y, z'
'-x, y+1/2, -z+1/2'
'-x, -y, -z'
'x, -y-1/2, z-1/2'

loop_
_atom_site_label
_atom_site_type_symbol
_atom_site_fract_x
_atom_site_fract_y
_atom_site_fract_z
_atom_site_U_iso_or_equiv
_atom_site_adp_type
_atom_site_occupancy
_atom_site_symmetry_multiplicity
_atom_site_calc_flag
_atom_site_refinement_flags
_atom_site_disorder_assembly
_atom_site_disorder_group
Pd1 Pd 0.72664(2) 0.007471(14) 0.208902(18) 0.01999(10) Uani 1 1 d . . .
Ga1 Ga 0.67458(3) 0.11428(2) 0.25982(3) 0.01937(12) Uani 1 1 d . . .
Cl1 Cl 0.77295(9) -0.10118(5) 0.15279(7) 0.0370(3) Uani 1 1 d . . .
P1 P 0.85000(8) 0.06826(5) 0.14744(6) 0.0233(3) Uani 1 1 d . . .
P2 P 0.61156(9) -0.05450(5) 0.27721(6) 0.0239(3) Uani 1 1 d . . .
N1 N 0.7432(2) 0.18605(15) 0.32391(19) 0.0219(8) Uani 1 1 d . . .
N2 N 0.5481(2) 0.16777(14) 0.25118(18) 0.0178(7) Uani 1 1 d . . .
C1 C 0.6694(3) 0.2381(2) 0.3321(3) 0.0274(11) Uani 1 1 d . . .
H1 H 0.6885 0.2788 0.3626 0.033 Uiso 1 1 calc R . .
C2 C 0.5713(3) 0.22867(19) 0.2956(2) 0.0257(10) Uani 1 1 d . . .
H2 H 0.5179 0.2626 0.2996 0.031 Uiso 1 1 calc R . .
C3 C 0.8498(3) 0.19296(19) 0.3641(2) 0.0215(10) Uani 1 1 d . . .
C4 C 0.8860(3) 0.1462(2) 0.4259(2) 0.0240(10) Uani 1 1 d . . .
C5 C 0.9885(3) 0.1539(2) 0.4634(2) 0.0278(10) Uani 1 1 d . . .
H5 H 1.0143 0.1227 0.5051 0.033 Uiso 1 1 calc R . .
C6 C 1.0548(3) 0.2055(2) 0.4424(3) 0.0323(11) Uani 1 1 d . . .
H6 H 1.1255 0.2090 0.4686 0.039 Uiso 1 1 calc R . .
C7 C 1.0176(3) 0.2521(2) 0.3831(2) 0.0299(11) Uani 1 1 d . . .
H7 H 1.0624 0.2887 0.3702 0.036 Uiso 1 1 calc R . .
C8 C 0.9158(3) 0.24651(19) 0.3420(2) 0.0235(10) Uani 1 1 d . . .
C9 C 0.8098(3) 0.0934(2) 0.4539(3) 0.0319(11) Uani 1 1 d . . .
H9 H 0.7679 0.0727 0.4052 0.038 Uiso 1 1 calc R . .
C10 C 0.8641(4) 0.0342(2) 0.5018(3) 0.0529(14) Uani 1 1 d . . .
H10A H 0.9161 0.0125 0.4719 0.079 Uiso 1 1 calc R . .
H10B H 0.8112 -0.0006 0.5120 0.079 Uiso 1 1 calc R . .
H10C H 0.9002 0.0520 0.5525 0.079 Uiso 1 1 calc R . .
C11 C 0.7324(4) 0.1293(3) 0.5001(3) 0.0603(16) Uani 1 1 d . . .
H11A H 0.7706 0.1489 0.5492 0.090 Uiso 1 1 calc R . .
H11B H 0.6799 0.0955 0.5135 0.090 Uiso 1 1 calc R . .
H11C H 0.6963 0.1667 0.4677 0.090 Uiso 1 1 calc R . .
C12 C 0.8801(3) 0.2982(2) 0.2759(2) 0.0305(11) Uani 1 1 d . . .
H12 H 0.8133 0.2800 0.2447 0.037 Uiso 1 1 calc R . .
C13 C 0.9632(4) 0.3061(2) 0.2186(2) 0.0415(13) Uani 1 1 d . . .
H13A H 1.0250 0.3311 0.2455 0.062 Uiso 1 1 calc R . .
H13B H 0.9324 0.3323 0.1714 0.062 Uiso 1 1 calc R . .
H13C H 0.9850 0.2599 0.2024 0.062 Uiso 1 1 calc R . .
C14 C 0.8562(4) 0.3698(2) 0.3086(3) 0.0451(13) Uani 1 1 d . . .
H14A H 0.8004 0.3655 0.3427 0.068 Uiso 1 1 calc R . .
H14B H 0.8325 0.4013 0.2642 0.068 Uiso 1 1 calc R . .
H14C H 0.9206 0.3886 0.3397 0.068 Uiso 1 1 calc R . .
C15 C 0.4441(3) 0.16022(18) 0.2107(2) 0.0206(9) Uani 1 1 d . . .
C16 C 0.3564(3) 0.15841(19) 0.2538(2) 0.0251(10) Uani 1 1 d . . .
C17 C 0.2550(3) 0.1583(2) 0.2115(3) 0.0352(12) Uani 1 1 d . . .
H17 H 0.1956 0.1590 0.2399 0.042 Uiso 1 1 calc R . .
C18 C 0.2382(3) 0.1571(2) 0.1296(3) 0.0394(12) Uani 1 1 d . . .
H18 H 0.1681 0.1570 0.1019 0.047 Uiso 1 1 calc R . .
C19 C 0.3250(3) 0.1560(2) 0.0877(3) 0.0311(11) Uani 1 1 d . . .
H19 H 0.3134 0.1542 0.0311 0.037 Uiso 1 1 calc R . .
C20 C 0.4269(3) 0.15761(19) 0.1268(3) 0.0239(10) Uani 1 1 d . . .
C21 C 0.3679(3) 0.1545(2) 0.3440(2) 0.0312(11) Uani 1 1 d . . .
H21 H 0.4449 0.1494 0.3650 0.037 Uiso 1 1 calc R . .
C22 C 0.3265(3) 0.2215(2) 0.3792(2) 0.0379(12) Uani 1 1 d . . .
H22A H 0.3670 0.2616 0.3641 0.057 Uiso 1 1 calc R . .
H22B H 0.3347 0.2178 0.4374 0.057 Uiso 1 1 calc R . .
H22C H 0.2513 0.2277 0.3585 0.057 Uiso 1 1 calc R . .
C23 C 0.3086(4) 0.0925(2) 0.3721(3) 0.0436(13) Uani 1 1 d . . .
H23A H 0.2320 0.1005 0.3598 0.065 Uiso 1 1 calc R . .
H23B H 0.3277 0.0868 0.4297 0.065 Uiso 1 1 calc R . .
H23C H 0.3277 0.0503 0.3449 0.065 Uiso 1 1 calc R . .
C24 C 0.5218(3) 0.1607(2) 0.0799(2) 0.0271(10) Uani 1 1 d . . .
H24 H 0.5823 0.1361 0.1123 0.032 Uiso 1 1 calc R . .
C25 C 0.5551(4) 0.2364(2) 0.0714(3) 0.0447(13) Uani 1 1 d . . .
H25A H 0.4965 0.2624 0.0414 0.067 Uiso 1 1 calc R . .
H25B H 0.6171 0.2382 0.0431 0.067 Uiso 1 1 calc R . .
H25C H 0.5730 0.2571 0.1244 0.067 Uiso 1 1 calc R . .
C26 C 0.5013(4) 0.1244(2) -0.0006(2) 0.0429(12) Uani 1 1 d . . .
H26A H 0.4793 0.0762 0.0069 0.064 Uiso 1 1 calc R . .
H26B H 0.5663 0.1246 -0.0256 0.064 Uiso 1 1 calc R . .
H26C H 0.4449 0.1489 -0.0350 0.064 Uiso 1 1 calc R . .
C27 C 0.9678(3) 0.0847(2) 0.2180(2) 0.0318(11) Uani 1 1 d . . .
H27A H 1.0283 0.0931 0.1883 0.038 Uiso 1 1 calc R . .
H27B H 0.9568 0.1276 0.2483 0.038 Uiso 1 1 calc R . .
C28 C 0.9958(4) 0.0251(2) 0.2765(3) 0.0477(13) Uani 1 1 d . . .
H28A H 0.9396 0.0197 0.3102 0.071 Uiso 1 1 calc R . .
H28B H 1.0631 0.0354 0.3100 0.071 Uiso 1 1 calc R . .
H28C H 1.0028 -0.0182 0.2470 0.071 Uiso 1 1 calc R . .
C29 C 0.8166(3) 0.1528(2) 0.1013(2) 0.0339(11) Uani 1 1 d . . .
H29A H 0.7481 0.1483 0.0661 0.041 Uiso 1 1 calc R . .
H29B H 0.8059 0.1864 0.1439 0.041 Uiso 1 1 calc R . .
C30 C 0.8979(4) 0.1835(2) 0.0527(3) 0.0404(13) Uani 1 1 d . . .
H30A H 0.9665 0.1878 0.0865 0.061 Uiso 1 1 calc R . .
H30B H 0.8741 0.2296 0.0328 0.061 Uiso 1 1 calc R . .
H30C H 0.9052 0.1527 0.0076 0.061 Uiso 1 1 calc R . .
C31 C 0.8968(3) 0.0196(2) 0.0677(2) 0.0330(11) Uani 1 1 d . . .
H31A H 0.9583 0.0441 0.0508 0.040 Uiso 1 1 calc R . .
H31B H 0.9211 -0.0268 0.0880 0.040 Uiso 1 1 calc R . .
C32 C 0.8122(4) 0.0104(2) -0.0041(3) 0.0457(13) Uani 1 1 d . . .
H32A H 0.7510 -0.0141 0.0121 0.068 Uiso 1 1 calc R . .
H32B H 0.8412 -0.0170 -0.0449 0.068 Uiso 1 1 calc R . .
H32C H 0.7898 0.0561 -0.0258 0.068 Uiso 1 1 calc R . .
C33 C 0.6683(3) -0.1369(2) 0.3164(3) 0.0326(11) Uani 1 1 d . . .
H33A H 0.6150 -0.1617 0.3434 0.039 Uiso 1 1 calc R . .
H33B H 0.6835 -0.1663 0.2713 0.039 Uiso 1 1 calc R . .
C34 C 0.7691(4) -0.1290(2) 0.3745(3) 0.0521(14) Uani 1 1 d . . .
H34A H 0.8194 -0.0997 0.3506 0.078 Uiso 1 1 calc R . .
H34B H 0.8005 -0.1750 0.3868 0.078 Uiso 1 1 calc R . .
H34C H 0.7526 -0.1072 0.4236 0.078 Uiso 1 1 calc R . .
C35 C 0.5604(3) -0.0153(2) 0.3630(2) 0.0339(11) Uani 1 1 d . . .
H35A H 0.6216 -0.0011 0.4023 0.041 Uiso 1 1 calc R . .
H35B H 0.5210 0.0275 0.3448 0.041 Uiso 1 1 calc R . .
C36 C 0.4883(4) -0.0610(2) 0.4053(3) 0.0427(13) Uani 1 1 d . . .
H36A H 0.4261 -0.0745 0.3678 0.064 Uiso 1 1 calc R . .
H36B H 0.4653 -0.0351 0.4498 0.064 Uiso 1 1 calc R . .
H36C H 0.5269 -0.1029 0.4257 0.064 Uiso 1 1 calc R . .
C37 C 0.4953(3) -0.0821(2) 0.2110(2) 0.0308(11) Uani 1 1 d . . .
H37A H 0.5181 -0.1114 0.1684 0.037 Uiso 1 1 calc R . .
H37B H 0.4508 -0.1113 0.2413 0.037 Uiso 1 1 calc R . .
C38 C 0.4287(4) -0.0223(2) 0.1730(3) 0.0424(12) Uani 1 1 d . . .
H38A H 0.4019 0.0053 0.2146 0.064 Uiso 1 1 calc R . .
H38B H 0.3688 -0.0409 0.1365 0.064 Uiso 1 1 calc R . .
H38C H 0.4723 0.0073 0.1433 0.064 Uiso 1 1 calc R . .

loop_
_atom_site_aniso_label
_atom_site_aniso_U_11
_atom_site_aniso_U_22
_atom_site_aniso_U_33
_atom_site_aniso_U_23
_atom_site_aniso_U_13
_atom_site_aniso_U_12
Pd1 0.01768(17) 0.01896(17) 0.02396(18) -0.00019(14) 0.00512(14) -0.00005(14)
Ga1 0.0159(2) 0.0187(2) 0.0238(3) -0.00156(19) 0.0035(2) -0.00118(19)
Cl1 0.0453(8) 0.0230(6) 0.0465(7) -0.0046(5) 0.0201(6) 0.0017(5)
P1 0.0184(6) 0.0251(6) 0.0272(7) 0.0001(5) 0.0067(5) -0.0012(5)
P2 0.0259(7) 0.0213(6) 0.0253(7) 0.0011(5) 0.0069(5) -0.0041(5)
N1 0.0163(19) 0.0185(17) 0.030(2) -0.0058(15) -0.0014(16) 0.0020(15)
N2 0.0149(18) 0.0150(17) 0.0228(19) -0.0020(15) 0.0000(15) 0.0018(14)
C1 0.021(3) 0.022(2) 0.040(3) -0.011(2) 0.008(2) -0.0039(19)
C2 0.023(3) 0.020(2) 0.035(3) -0.004(2) 0.006(2) 0.0046(19)
C3 0.015(2) 0.020(2) 0.030(3) -0.0079(19) 0.001(2) -0.0007(17)
C4 0.020(2) 0.023(2) 0.030(3) -0.002(2) 0.009(2) -0.0005(19)
C5 0.022(3) 0.029(2) 0.032(3) 0.000(2) 0.001(2) 0.003(2)
C6 0.021(3) 0.042(3) 0.034(3) -0.003(2) 0.007(2) -0.002(2)
C7 0.025(3) 0.032(2) 0.034(3) -0.004(2) 0.010(2) -0.008(2)
C8 0.022(2) 0.025(2) 0.025(2) -0.0048(19) 0.006(2) -0.0024(19)
C9 0.031(3) 0.034(3) 0.030(3) 0.003(2) 0.000(2) -0.006(2)
C10 0.050(4) 0.047(3) 0.059(4) 0.013(3) 0.000(3) -0.012(3)
C11 0.059(4) 0.064(4) 0.066(4) -0.007(3) 0.036(3) -0.019(3)
C12 0.023(3) 0.037(3) 0.030(3) 0.004(2) -0.001(2) -0.014(2)
C13 0.051(3) 0.046(3) 0.027(3) 0.006(2) 0.003(2) -0.017(2)
C14 0.055(4) 0.025(2) 0.056(3) 0.010(2) 0.010(3) -0.003(2)
C15 0.014(2) 0.014(2) 0.033(3) -0.0033(19) -0.001(2) -0.0010(17)
C16 0.021(2) 0.022(2) 0.031(3) -0.0012(19) 0.000(2) -0.0025(19)
C17 0.022(3) 0.041(3) 0.043(3) -0.010(2) 0.004(2) -0.002(2)
C18 0.019(3) 0.044(3) 0.052(3) -0.008(3) -0.006(2) -0.002(2)
C19 0.035(3) 0.030(2) 0.027(3) -0.004(2) -0.001(2) 0.000(2)
C20 0.021(2) 0.015(2) 0.034(3) -0.003(2) -0.002(2) -0.0002(18)
C21 0.025(3) 0.038(3) 0.031(3) 0.001(2) 0.005(2) -0.005(2)
C22 0.034(3) 0.046(3) 0.034(3) -0.011(2) 0.007(2) 0.000(2)
C23 0.041(3) 0.050(3) 0.041(3) 0.001(2) 0.011(3) -0.007(3)
C24 0.025(3) 0.029(2) 0.027(3) -0.007(2) 0.003(2) 0.003(2)
C25 0.035(3) 0.042(3) 0.060(4) 0.016(3) 0.016(3) 0.006(2)
C26 0.042(3) 0.058(3) 0.027(3) -0.001(2) 0.000(2) 0.009(3)
C27 0.022(3) 0.038(3) 0.036(3) -0.002(2) 0.010(2) -0.001(2)
C28 0.037(3) 0.058(3) 0.044(3) -0.002(3) -0.009(3) 0.008(3)
C29 0.029(3) 0.038(3) 0.037(3) 0.008(2) 0.013(2) -0.002(2)
C30 0.044(3) 0.037(3) 0.043(3) 0.008(2) 0.015(3) -0.002(2)
C31 0.030(3) 0.034(3) 0.037(3) -0.007(2) 0.012(2) -0.005(2)
C32 0.059(4) 0.049(3) 0.030(3) -0.006(2) 0.007(3) -0.016(3)
C33 0.041(3) 0.028(2) 0.029(3) 0.005(2) 0.003(2) 0.000(2)
C34 0.060(4) 0.048(3) 0.044(3) 0.011(3) -0.009(3) 0.013(3)
C35 0.037(3) 0.032(2) 0.036(3) -0.003(2) 0.013(2) -0.010(2)
C36 0.058(3) 0.036(3) 0.040(3) -0.004(2) 0.028(3) -0.014(2)
C37 0.034(3) 0.028(2) 0.030(3) -0.004(2) 0.004(2) -0.005(2)
C38 0.032(3) 0.043(3) 0.047(3) -0.006(2) -0.011(2) 0.004(2)

loop_
_atom_type_symbol
_atom_type_description
_atom_type_scat_dispersion_real
_atom_type_scat_dispersion_imag
_atom_type_scat_source
C C 0.0033 0.0016 'International Tables Vol C Tables 4.2.6.8 and 6.1.1.4'
H H 0.0000 0.0000 'International Tables Vol C Tables 4.2.6.8 and 6.1.1.4'
N N 0.0061 0.0033 'International Tables Vol C Tables 4.2.6.8 and 6.1.1.4'
P P 0.1023 0.0942 'International Tables Vol C Tables 4.2.6.8 and 6.1.1.4'
Cl Cl 0.1484 0.1585 'International Tables Vol C Tables 4.2.6.8 and 6.1.1.4'
Ga Ga 0.2307 1.6083 'International Tables Vol C Tables 4.2.6.8 and 6.1.1.4'
Pd Pd -0.9988 1.0072 'International Tables Vol C Tables 4.2.6.8 and 6.1.1.4'

loop_
_geom_angle_atom_site_label_1
_geom_angle_atom_site_label_2
_geom_angle_atom_site_label_3
_geom_angle
_geom_angle_site_symmetry_1
_geom_angle_site_symmetry_3
_geom_angle_publ_flag
P1 Pd1 P2 176.35(4) . . ?
P1 Pd1 Ga1 88.19(3) . . ?
P2 Pd1 Ga1 92.01(3) . . ?
P1 Pd1 Cl1 92.35(4) . . ?
P2 Pd1 Cl1 87.61(4) . . ?
Ga1 Pd1 Cl1 177.52(4) . . ?
N1 Ga1 N2 88.28(13) . . ?
N1 Ga1 Pd1 135.52(10) . . ?
N2 Ga1 Pd1 136.16(10) . . ?
C31 P1 C27 104.78(19) . . ?
C31 P1 C29 102.75(19) . . ?
C27 P1 C29 104.5(2) . . ?
C31 P1 Pd1 112.89(14) . . ?
C27 P1 Pd1 110.00(13) . . ?
C29 P1 Pd1 120.51(13) . . ?
C37 P2 C33 102.8(2) . . ?
C37 P2 C35 105.21(19) . . ?
C33 P2 C35 103.46(19) . . ?
C37 P2 Pd1 111.11(13) . . ?
C33 P2 Pd1 112.39(14) . . ?
C35 P2 Pd1 120.22(13) . . ?
C1 N1 C3 119.5(3) . . ?
C1 N1 Ga1 108.4(3) . . ?
C3 N1 Ga1 132.1(2) . . ?
C2 N2 C15 117.5(3) . . ?
C2 N2 Ga1 107.2(2) . . ?
C15 N2 Ga1 135.3(2) . . ?
C2 C1 N1 117.4(4) . . ?
C1 C2 N2 118.7(4) . . ?
C4 C3 C8 121.0(4) . . ?
C4 C3 N1 119.0(3) . . ?
C8 C3 N1 120.0(4) . . ?
C5 C4 C3 117.8(4) . . ?
C5 C4 C9 122.0(4) . . ?
C3 C4 C9 119.9(4) . . ?
C4 C5 C6 122.1(4) . . ?
C5 C6 C7 119.5(4) . . ?
C6 C7 C8 121.2(4) . . ?
C7 C8 C3 118.2(4) . . ?
C7 C8 C12 118.9(3) . . ?
C3 C8 C12 122.8(4) . . ?
C11 C9 C10 110.4(4) . . ?
C11 C9 C4 110.3(3) . . ?
C10 C9 C4 113.9(4) . . ?
C8 C12 C14 112.0(3) . . ?
C8 C12 C13 111.6(3) . . ?
C14 C12 C13 109.1(3) . . ?
C20 C15 N2 120.0(3) . . ?
C20 C15 C16 119.7(4) . . ?
N2 C15 C16 120.3(4) . . ?
C17 C16 C15 118.5(4) . . ?
C17 C16 C21 118.3(4) . . ?
C15 C16 C21 123.2(4) . . ?
C18 C17 C16 121.7(4) . . ?
C17 C18 C19 119.5(4) . . ?
C20 C19 C18 121.0(4) . . ?
C19 C20 C15 119.6(4) . . ?
C19 C20 C24 120.6(4) . . ?
C15 C20 C24 119.7(4) . . ?
C16 C21 C23 111.7(3) . . ?
C16 C21 C22 111.0(3) . . ?
C23 C21 C22 108.7(3) . . ?
C26 C24 C25 111.6(4) . . ?
C26 C24 C20 113.2(4) . . ?
C25 C24 C20 109.5(3) . . ?
C28 C27 P1 113.4(3) . . ?
C30 C29 P1 116.0(3) . . ?
C32 C31 P1 112.9(3) . . ?
C34 C33 P2 114.0(3) . . ?
C36 C35 P2 116.2(3) . . ?
C38 C37 P2 113.8(3) . . ?

loop_
_geom_bond_atom_site_label_1
_geom_bond_atom_site_label_2
_geom_bond_distance
_geom_bond_site_symmetry_2
_geom_bond_publ_flag
Pd1 P1 2.3160(11) . ?
Pd1 P2 2.3171(11) . ?
Pd1 Ga1 2.3551(6) . ?
Pd1 Cl1 2.3996(11) . ?
Ga1 N1 1.892(3) . ?
Ga1 N2 1.898(3) . ?
P1 C31 1.809(4) . ?
P1 C27 1.812(4) . ?
P1 C29 1.827(4) . ?
P2 C37 1.809(4) . ?
P2 C33 1.827(4) . ?
P2 C35 1.835(4) . ?
N1 C1 1.391(4) . ?
N1 C3 1.438(5) . ?
N2 C2 1.400(5) . ?
N2 C15 1.413(5) . ?
C1 C2 1.328(5) . ?
C3 C4 1.407(5) . ?
C3 C8 1.411(5) . ?
C4 C5 1.379(5) . ?
C4 C9 1.524(5) . ?
C5 C6 1.379(5) . ?
C6 C7 1.380(5) . ?
C7 C8 1.388(5) . ?
C8 C12 1.519(5) . ?
C9 C11 1.508(6) . ?
C9 C10 1.508(6) . ?
C12 C14 1.528(6) . ?
C12 C13 1.538(5) . ?
C15 C20 1.409(5) . ?
C15 C16 1.416(5) . ?
C16 C17 1.388(5) . ?
C16 C21 1.518(5) . ?
C17 C18 1.375(6) . ?
C18 C19 1.393(5) . ?
C19 C20 1.374(5) . ?
C20 C24 1.536(5) . ?
C21 C23 1.521(5) . ?
C21 C22 1.541(5) . ?
C24 C26 1.524(5) . ?
C24 C25 1.524(5) . ?
C27 C28 1.525(5) . ?
C29 C30 1.527(5) . ?
C31 C32 1.521(6) . ?
C33 C34 1.513(6) . ?
C35 C36 1.519(5) . ?
C37 C38 1.517(5) . ?
